data_4318025
loop_
_publ_author_name
'Paul V. Bernhardt'
'Elizabeth J. Hayes'

_publ_section_title
;
 Crown Ether Appended Cyclam Receptors for Cationic Guests
;
_journal_name_full 'Inorganic Chemistry'
_journal_page_first 2892
_journal_page_last 2902
_journal_paper_doi 10.1021/ic011232h
_journal_volume 41
_journal_year 2002
_chemical_compound_source 'synthesis as described'
_chemical_formula_moiety 'C29 H54 Cl3 Co1 N6018'
_chemical_formula_structural 'C29 H54 N6018 CO CL3'
_chemical_formula_sum 'C29 H60 Cl3 Co N6 Na O21.5'
_chemical_formula_weight 1025.1
_chemical_name_systematic
;
   ?
;
_space_group_IT_number 2
_symmetry_cell_setting triclinic
_symmetry_Int_Tables_number 2
_symmetry_space_group_name_Hall '-P 1'
_symmetry_space_group_name_H-M 'P -1'
_atom_sites_solution_hydrogens geom
_atom_sites_solution_primary Patterson
_atom_sites_solution_secondary difmap
_audit_conform_dict_location ftp://ftp.iucr.org/cifdics/cif_core.dic
_audit_conform_dict_name cif_core.dic
_audit_conform_dict_version 2.1
_audit_creation_date 2001-10-04T15:38:21-00:00
_audit_creation_method 'WinGX routine CIF_UPDATE'
_cell_angle_alpha 104.520(10)
_cell_angle_beta 97.42(2)
_cell_angle_gamma 106.05(2)
_cell_formula_units_Z 2
_cell_length_a 10.755(5)
_cell_length_b 10.948(2)
_cell_length_c 20.690(3)
_cell_measurement_reflns_used 25
_cell_measurement_temperature 293(2)
_cell_measurement_theta_max 14
_cell_measurement_theta_min 10
_cell_measurement_wavelength 0.71073
_cell_volume 2214.3(12)
_computing_cell_refinement 'CAD4 Express (Enraf Nonius, 1994)'
_computing_data_collection 'CAD4 Express (Enraf Nonius, 1994)'
_computing_data_reduction 'XCAD4 (Harms & Wocadlo, 1995)'
_computing_molecular_graphics 'Ortep-3 for Windows (Farrugia, 1997)'
_computing_publication_material 'WinGX publication routines (Farrugia, 1999)'
_computing_structure_refinement 'SHELXL-97 (Sheldrick, 1997)'
_diffrn_ambient_temperature 293(2)
_diffrn_detector 'scintillation LiI'
_diffrn_detector_dtime 1.195
_diffrn_measured_fraction_theta_full 0.998
_diffrn_measured_fraction_theta_max 0.998
_diffrn_measurement_device '\k-geometry diffractometer'
_diffrn_measurement_device_type 'Enraf Nonius CAD4'
_diffrn_measurement_method 'non-profiled omega scans'
_diffrn_orient_matrix_type
;
    x-axis points to radiation source
    the matrix is specified in reciprocal space
;
_diffrn_orient_matrix_UB_11 0.49392E-1
_diffrn_orient_matrix_UB_12 0.17027E-1
_diffrn_orient_matrix_UB_13 0.47457E-1
_diffrn_orient_matrix_UB_21 -0.85858E-1
_diffrn_orient_matrix_UB_22 -0.26978E-1
_diffrn_orient_matrix_UB_23 0.14745E-1
_diffrn_orient_matrix_UB_31 -0.179E-3
_diffrn_orient_matrix_UB_32 -0.94431E-1
_diffrn_orient_matrix_UB_33 -0.11864E-1
_diffrn_radiation_monochromator graphite
_diffrn_radiation_probe x-ray
_diffrn_radiation_type MoK\a
_diffrn_radiation_wavelength 0.71073
_diffrn_reflns_av_R_equivalents 0.1078
_diffrn_reflns_av_unetI/netI 0.2841
_diffrn_reflns_limit_h_max 12
_diffrn_reflns_limit_h_min 0
_diffrn_reflns_limit_k_max 12
_diffrn_reflns_limit_k_min -12
_diffrn_reflns_limit_l_max 24
_diffrn_reflns_limit_l_min -24
_diffrn_reflns_number 8214
_diffrn_reflns_theta_full 24.98
_diffrn_reflns_theta_max 24.98
_diffrn_reflns_theta_min 1.98
_diffrn_source 'Enraf Nonius FR590'
_diffrn_standards_decay_% 8
_diffrn_standards_interval_time 120
_diffrn_standards_number 3
_exptl_absorpt_coefficient_mu 0.664
_exptl_absorpt_correction_T_max 0.9347
_exptl_absorpt_correction_T_min 0.6224
_exptl_absorpt_correction_type psi-scan
_exptl_absorpt_process_details
;
North A.C.T., Phillips D.C. & Mathews F.S. (1968) Acta. Cryst. A24, 351
          Number of psi-scan sets used was   4
          Theta correction was applied.
          Averaged transmission function was used.
          No Fourier smoothing was applied.
;
_exptl_crystal_colour orange
_exptl_crystal_density_diffrn 1.537
_exptl_crystal_density_method 'not measured'
_exptl_crystal_description needle
_exptl_crystal_F_000 1074
_exptl_crystal_size_max 0.2
_exptl_crystal_size_mid 0.1
_exptl_crystal_size_min 0.1
_refine_diff_density_max 0.837
_refine_diff_density_min -0.652
_refine_diff_density_rms 0.117
_refine_ls_extinction_method none
_refine_ls_goodness_of_fit_ref 0.987
_refine_ls_hydrogen_treatment constr
_refine_ls_matrix_type full
_refine_ls_number_parameters 510
_refine_ls_number_reflns 7759
_refine_ls_number_restraints 0
_refine_ls_restrained_S_all 0.987
_refine_ls_R_factor_all 0.3031
_refine_ls_R_factor_gt 0.0978
_refine_ls_shift/su_max 0.026
_refine_ls_shift/su_mean 0.001
_refine_ls_structure_factor_coef Fsqd
_refine_ls_weighting_details 'calc w=1/[\s^2^(Fo^2^)+(0.1529P)^2^+0.0000P] where P=(Fo^2^+2Fc^2^)/3'
_refine_ls_weighting_scheme calc
_refine_ls_wR_factor_gt 0.2371
_refine_ls_wR_factor_ref 0.3388
_reflns_number_gt 2372
_reflns_number_total 7759
_reflns_threshold_expression >2sigma(I)
_cod_data_source_file ic011232h_5.cif
_cod_data_source_block eh36172
_cod_original_formula_sum 'C29 H60 Cl3 Co N6 Na O21.50'
_cod_database_code 4318025
_exptl_absorpt_factor_mur 0.064
_exptl_absorpt_correction_t_ave 0.7844
_diffrn_standards_decay_corr_max 1.082
_diffrn_standards_decay_corr_min 0.878

loop_
_symmetry_equiv_pos_as_xyz
'x, y, z'
'-x, -y, -z'

loop_
_atom_site_label
_atom_site_type_symbol
_atom_site_fract_x
_atom_site_fract_y
_atom_site_fract_z
_atom_site_U_iso_or_equiv
_atom_site_adp_type
_atom_site_occupancy
_atom_site_symmetry_multiplicity
_atom_site_calc_flag
_atom_site_refinement_flags
_atom_site_disorder_assembly
_atom_site_disorder_group
Co1 Co 0.16685(15) 0.16515(16) 0.47174(9) 0.0328(5) Uani 1 1 d . . .
N1 N 0.2671(8) 0.0856(10) 0.4139(5) 0.043(3) Uani 1 1 d . . .
H1 H 0.2093 0.0046 0.3883 0.051 Uiso 1 1 calc R . .
N2 N 0.2299(9) 0.0860(9) 0.5393(5) 0.037(3) Uani 1 1 d . . .
H2 H 0.1578 0.0348 0.5499 0.045 Uiso 1 1 calc R . .
N3 N 0.0668(9) 0.2367(10) 0.5346(5) 0.042(3) Uani 1 1 d . . .
H3 H 0.014 0.1688 0.5464 0.05 Uiso 1 1 calc R . .
N4 N 0.0987(9) 0.2517(10) 0.4102(5) 0.041(3) Uani 1 1 d . . .
H4 H 0.023 0.1883 0.3836 0.05 Uiso 1 1 calc R . .
N5 N 0.3159(8) 0.3231(9) 0.5258(5) 0.039(3) Uani 1 1 d . . .
H5C H 0.3941 0.3138 0.5188 0.047 Uiso 1 1 calc R . .
H5D H 0.3087 0.3974 0.5167 0.047 Uiso 1 1 calc R . .
N6 N 0.0944(10) 0.0621(10) 0.2925(5) 0.046(3) Uani 1 1 d . . .
H6A H 0.0298 0.0868 0.2726 0.055 Uiso 1 1 d R . .
O1 O -0.3507(9) -0.5078(9) 0.1765(5) 0.061(3) Uani 1 1 d . . .
O2 O -0.5325(12) -0.7331(12) 0.0846(6) 0.101(4) Uani 1 1 d . . .
O3 O -0.7508(15) -0.7064(15) 0.0123(8) 0.127(5) Uiso 1 1 d . . .
O4 O -0.770(2) -0.455(2) 0.0057(10) 0.173(7) Uiso 1 1 d . . .
O5 O -0.5968(11) -0.2591(13) 0.1096(7) 0.085(4) Uani 1 1 d . . .
O6 O -0.3801(9) -0.2792(9) 0.1915(5) 0.065(3) Uani 1 1 d . . .
O7 O 0.0208(7) 0.0084(7) 0.4282(4) 0.035(2) Uani 1 1 d . . .
H7 H -0.0436 0.0145 0.4444 0.053 Uiso 1 1 calc R . .
O8 O -0.5 -0.5 0 0.124(8) Uani 1 2 d S . .
H8A H -0.4052 -0.4657 0.0083 0.186 Uiso 0.5 1 d PR . .
H8B H -0.5302 -0.5902 -0.0294 0.186 Uiso 0.5 1 d PR . .
O9 O -0.7203(12) -0.5272(13) 0.1696(6) 0.108(4) Uani 1 1 d . . .
H9A H -0.6758 -0.4996 0.2166 0.162 Uiso 1 1 d R . .
H9B H -0.771 -0.6201 0.1559 0.162 Uiso 1 1 d R . .
O10 O 0.3833(10) 0.5990(9) 0.5129(5) 0.074(3) Uani 1 1 d . . .
H10D H 0.3127 0.5562 0.4431 0.11 Uiso 1 1 d R . .
H10C H 0.3414 0.6372 0.5313 0.11 Uiso 1 1 d R . .
C1 C 0.3685(11) 0.0550(12) 0.4571(7) 0.043(3) Uani 1 1 d . . .
H1A H 0.4416 0.1355 0.4814 0.052 Uiso 1 1 calc R . .
H1B H 0.4027 -0.0081 0.4291 0.052 Uiso 1 1 calc R . .
C2 C 0.3016(12) -0.0034(13) 0.5065(7) 0.045(3) Uani 1 1 d . . .
H2A H 0.3667 -0.0112 0.541 0.054 Uiso 1 1 calc R . .
H2B H 0.2396 -0.0917 0.4827 0.054 Uiso 1 1 calc R . .
C3 C 0.3080(12) 0.1914(12) 0.6023(7) 0.052(4) Uani 1 1 d . . .
H3A H 0.3997 0.1938 0.6087 0.062 Uiso 1 1 calc R . .
H3B H 0.2742 0.1734 0.6413 0.062 Uiso 1 1 calc R . .
C4 C 0.2990(11) 0.3241(12) 0.5966(7) 0.044(3) Uani 1 1 d . . .
C5 C 0.1624(12) 0.3364(13) 0.5985(7) 0.044(3) Uani 1 1 d . . .
H5A H 0.1638 0.4261 0.6 0.053 Uiso 1 1 calc R . .
H5B H 0.1348 0.3182 0.6389 0.053 Uiso 1 1 calc R . .
C6 C -0.0188(11) 0.2992(12) 0.4997(7) 0.043(3) Uani 1 1 d . . .
H6A H -0.0345 0.37 0.5331 0.052 Uiso 1 1 calc R . .
H6B H -0.1036 0.2331 0.4755 0.052 Uiso 1 1 calc R . .
C7 C 0.0529(13) 0.3545(13) 0.4501(7) 0.050(4) Uani 1 1 d . . .
H7A H -0.0061 0.3793 0.4201 0.06 Uiso 1 1 calc R . .
H7B H 0.1278 0.4333 0.4747 0.06 Uiso 1 1 calc R . .
C8 C 0.1774(14) 0.2911(13) 0.3604(7) 0.055(4) Uani 1 1 d . . .
H8A H 0.1263 0.3224 0.33 0.067 Uiso 1 1 calc R . .
H8B H 0.2571 0.3645 0.385 0.067 Uiso 1 1 calc R . .
C9 C 0.2153(11) 0.1808(12) 0.3191(6) 0.037(3) Uani 1 1 d . . .
C10 C 0.3215(11) 0.1479(13) 0.3636(6) 0.046(3) Uani 1 1 d . . .
H10A H 0.3566 0.0879 0.3341 0.056 Uiso 1 1 calc R . .
H10B H 0.394 0.2293 0.3875 0.056 Uiso 1 1 calc R . .
C11 C 0.4042(13) 0.4381(13) 0.6534(7) 0.056(4) Uani 1 1 d . . .
H11A H 0.3982 0.522 0.6495 0.084 Uiso 1 1 calc R . .
H11B H 0.4906 0.4335 0.6489 0.084 Uiso 1 1 calc R . .
H11C H 0.3894 0.4302 0.6971 0.084 Uiso 1 1 calc R . .
C12 C 0.2800(14) 0.2274(15) 0.2632(7) 0.070(5) Uani 1 1 d . . .
H12A H 0.3047 0.1568 0.2358 0.104 Uiso 1 1 calc R . .
H12B H 0.3574 0.3039 0.2843 0.104 Uiso 1 1 calc R . .
H12C H 0.218 0.2505 0.2347 0.104 Uiso 1 1 calc R . .
C13 C 0.1072(13) -0.0525(15) 0.2425(8) 0.064(4) Uani 1 1 d . . .
H13A H 0.1846 -0.073 0.2599 0.077 Uiso 1 1 calc R . .
H13B H 0.1183 -0.0315 0.2003 0.077 Uiso 1 1 calc R . .
C14 C -0.0166(15) -0.1728(15) 0.2286(8) 0.063(4) Uani 1 1 d . . .
C15 C -0.0022(14) -0.2954(16) 0.2205(7) 0.059(4) Uani 1 1 d . . .
H15 H 0.0826 -0.3019 0.2269 0.071 Uiso 1 1 calc R . .
C16 C -0.1111(15) -0.4112(16) 0.2029(8) 0.065(4) Uani 1 1 d . . .
H16 H -0.0997 -0.4944 0.1959 0.078 Uiso 1 1 calc R . .
C17 C -0.2353(14) -0.3993(14) 0.1961(6) 0.051(4) Uani 1 1 d . . .
C18 C -0.2527(13) -0.2779(14) 0.2029(7) 0.046(3) Uani 1 1 d . . .
C19 C -0.1437(14) -0.1646(14) 0.2197(6) 0.053(4) Uani 1 1 d . . .
H19 H -0.1558 -0.0821 0.225 0.064 Uiso 1 1 calc R . .
C20 C -0.3361(16) -0.6371(16) 0.1681(8) 0.074(5) Uani 1 1 d . . .
H20A H -0.2908 -0.6409 0.2109 0.089 Uiso 1 1 calc R . .
H20B H -0.2843 -0.6548 0.1339 0.089 Uiso 1 1 calc R . .
C21 C -0.4664(17) -0.7346(16) 0.1468(9) 0.085(6) Uani 1 1 d . . .
H21A H -0.459 -0.8225 0.1424 0.102 Uiso 1 1 calc R . .
H21B H -0.5172 -0.7161 0.1814 0.102 Uiso 1 1 calc R . .
C22 C -0.661(3) -0.839(3) 0.0561(14) 0.152(9) Uiso 1 1 d . . .
H22A H -0.6463 -0.9247 0.045 0.182 Uiso 1 1 calc R . .
H22B H -0.714 -0.837 0.0907 0.182 Uiso 1 1 calc R . .
C23 C -0.731(3) -0.828(3) -0.0013(15) 0.162(10) Uiso 1 1 d . . .
H23B H -0.8157 -0.8985 -0.0165 0.194 Uiso 1 1 calc R . .
H23A H -0.6825 -0.838 -0.0376 0.194 Uiso 1 1 calc R . .
C24 C -0.855(2) -0.698(2) -0.0323(13) 0.134(8) Uiso 1 1 d . . .
H24A H -0.8454 -0.727 -0.0791 0.161 Uiso 1 1 calc R . .
H24B H -0.939 -0.7543 -0.0282 0.161 Uiso 1 1 calc R . .
C25 C -0.853(3) -0.568(3) -0.0157(14) 0.151(10) Uiso 1 1 d . . .
H25A H -0.9044 -0.5649 -0.0569 0.182 Uiso 1 1 calc R . .
H25B H -0.9097 -0.5649 0.017 0.182 Uiso 1 1 calc R . .
C26 C -0.764(3) -0.327(3) 0.0198(15) 0.146(9) Uiso 1 1 d . . .
H26B H -0.7043 -0.2851 -0.0055 0.175 Uiso 1 1 calc R . .
H26A H -0.8509 -0.3231 0.0038 0.175 Uiso 1 1 calc R . .
C27 C -0.723(2) -0.259(2) 0.0853(11) 0.114(7) Uani 1 1 d . . .
H27A H -0.7832 -0.2988 0.111 0.137 Uiso 1 1 calc R . .
H27B H -0.7224 -0.1683 0.0916 0.137 Uiso 1 1 calc R . .
C28 C -0.5469(16) -0.1791(19) 0.1766(11) 0.094(6) Uani 1 1 d . . .
H28A H -0.5907 -0.2228 0.2067 0.113 Uiso 1 1 calc R . .
H28B H -0.5649 -0.0954 0.182 0.113 Uiso 1 1 calc R . .
C29 C -0.4022(14) -0.1525(16) 0.1958(9) 0.078(5) Uani 1 1 d . . .
H29B H -0.3578 -0.1115 0.1649 0.093 Uiso 1 1 calc R . .
H29A H -0.3673 -0.0923 0.2419 0.093 Uiso 1 1 calc R . .
Na1 Na -0.5655(7) -0.4946(7) 0.1037(3) 0.097(2) Uani 1 1 d . . .
Cl1 Cl 0.2643(4) 0.6939(4) 0.3559(2) 0.0632(11) Uani 1 1 d . . .
O11 O 0.3651(12) 0.7265(12) 0.4169(6) 0.099(4) Uani 1 1 d . A .
O21 O 0.2390(19) 0.571(2) 0.3098(10) 0.093(7) Uiso 0.68(3) 1 d P A 1
O31 O 0.3215(18) 0.788(2) 0.3228(10) 0.101(8) Uiso 0.68(3) 1 d P A 1
O41 O 0.154(3) 0.709(3) 0.3767(13) 0.135(9) Uiso 0.68(3) 1 d P A 1
O21B O 0.179(3) 0.778(3) 0.3630(14) 0.045(10) Uiso 0.32(3) 1 d P A 2
O31B O 0.312(7) 0.670(8) 0.302(4) 0.18(3) Uiso 0.32(3) 1 d P A 2
O41B O 0.165(4) 0.577(5) 0.352(2) 0.111(19) Uiso 0.32(3) 1 d P A 2
Cl2 Cl 0.2960(4) 0.8134(4) 0.6626(2) 0.0630(11) Uani 1 1 d . . .
O12 O 0.3836(13) 0.8463(15) 0.7245(6) 0.121(5) Uani 1 1 d . B .
O22 O 0.354(2) 0.811(3) 0.6048(14) 0.104(9) Uiso 0.62(3) 1 d P B 1
O32 O 0.2065(18) 0.887(2) 0.6597(11) 0.062(6) Uiso 0.62(3) 1 d P B 1
O42 O 0.225(2) 0.674(2) 0.6504(13) 0.093(8) Uiso 0.62(3) 1 d P B 1
O22B O 0.187(3) 0.855(3) 0.6770(18) 0.063(10) Uiso 0.38(3) 1 d P B 2
O32B O 0.389(3) 0.907(4) 0.6372(19) 0.091(14) Uiso 0.38(3) 1 d P B 2
O42B O 0.262(3) 0.685(3) 0.6127(19) 0.076(12) Uiso 0.38(3) 1 d P B 2
Cl3 Cl 0.0643(5) 0.8159(5) 0.8630(3) 0.0912(15) Uani 1 1 d . . .
O13 O 0.190(2) 0.8584(19) 0.9022(10) 0.173(7) Uiso 1 1 d . C .
O33 O 0.087(3) 0.818(3) 0.7975(16) 0.153(14) Uiso 0.62(3) 1 d P C 1
O23 O 0.004(2) 0.686(3) 0.8648(13) 0.115(11) Uiso 0.62(3) 1 d P C 1
O43 O -0.017(2) 0.898(2) 0.8885(14) 0.109(9) Uiso 0.62(3) 1 d P C 1
O23B O 0.014(5) 0.703(6) 0.795(3) 0.16(2) Uiso 0.38(3) 1 d P C 2
O33B O 0.033(4) 0.933(4) 0.857(2) 0.117(17) Uiso 0.38(3) 1 d P C 2
O43B O -0.032(9) 0.786(9) 0.909(5) 0.29(4) Uiso 0.38(3) 1 d P C 2

loop_
_atom_site_aniso_label
_atom_site_aniso_U_11
_atom_site_aniso_U_22
_atom_site_aniso_U_33
_atom_site_aniso_U_23
_atom_site_aniso_U_13
_atom_site_aniso_U_12
Co1 0.0307(9) 0.0319(10) 0.0382(11) 0.0164(8) 0.0028(7) 0.0106(7)
N1 0.024(5) 0.053(7) 0.051(7) 0.034(6) -0.007(5) 0.002(5)
N2 0.028(5) 0.038(6) 0.052(7) 0.030(6) 0.003(5) 0.009(5)
N3 0.041(6) 0.037(6) 0.049(7) 0.015(6) 0.007(5) 0.015(5)
N4 0.040(6) 0.035(6) 0.046(7) 0.018(6) -0.007(5) 0.008(5)
N5 0.026(5) 0.043(6) 0.053(7) 0.022(5) 0.006(5) 0.012(5)
N6 0.050(6) 0.037(6) 0.048(7) 0.014(6) 0.000(5) 0.014(5)
O1 0.067(6) 0.046(6) 0.061(7) 0.018(5) 0.009(5) 0.007(5)
O2 0.102(9) 0.086(9) 0.083(9) 0.029(8) -0.025(7) -0.003(7)
O5 0.060(7) 0.110(10) 0.078(9) 0.019(8) -0.006(6) 0.033(7)
O6 0.056(6) 0.049(6) 0.083(8) 0.018(6) 0.000(5) 0.014(5)
O7 0.032(4) 0.031(4) 0.052(6) 0.023(4) 0.011(4) 0.013(3)
O8 0.067(11) 0.22(2) 0.081(13) 0.065(14) 0.025(10) 0.012(12)
O9 0.116(10) 0.115(10) 0.071(9) 0.035(8) 0.011(7) 0.000(8)
O10 0.083(7) 0.042(6) 0.084(8) 0.025(6) -0.007(6) 0.007(5)
C1 0.026(6) 0.037(7) 0.058(9) 0.013(7) -0.004(6) 0.006(5)
C2 0.042(7) 0.056(9) 0.041(8) 0.019(7) 0.003(6) 0.022(7)
C3 0.045(8) 0.043(8) 0.061(10) 0.027(8) -0.004(7) 0.001(6)
C4 0.037(7) 0.040(8) 0.052(9) 0.009(7) 0.012(6) 0.013(6)
C5 0.047(8) 0.043(8) 0.043(9) 0.017(7) 0.015(7) 0.011(6)
C6 0.039(7) 0.035(7) 0.059(9) 0.020(7) -0.005(6) 0.020(6)
C7 0.051(8) 0.041(8) 0.060(10) 0.032(8) 0.002(7) 0.009(7)
C8 0.067(9) 0.047(9) 0.046(9) 0.031(8) 0.005(7) -0.005(7)
C9 0.043(7) 0.045(8) 0.018(7) 0.012(6) 0.003(6) 0.008(6)
C10 0.041(7) 0.061(9) 0.033(8) 0.021(7) 0.011(6) 0.002(6)
C11 0.060(9) 0.046(9) 0.056(10) 0.010(8) 0.001(7) 0.017(7)
C12 0.060(9) 0.087(12) 0.057(10) 0.040(9) 0.003(8) 0.003(8)
C13 0.050(9) 0.077(11) 0.061(11) 0.025(9) 0.011(8) 0.011(8)
C14 0.067(11) 0.059(11) 0.055(10) 0.022(9) -0.005(8) 0.012(8)
C15 0.046(8) 0.075(11) 0.049(10) 0.019(9) -0.004(7) 0.012(8)
C16 0.069(11) 0.060(10) 0.064(11) 0.021(9) -0.008(8) 0.024(9)
C17 0.066(10) 0.051(10) 0.023(8) 0.012(7) -0.004(7) 0.004(8)
C18 0.040(8) 0.050(9) 0.038(9) 0.004(7) 0.009(6) 0.010(7)
C19 0.066(10) 0.048(9) 0.027(8) 0.000(7) -0.006(7) 0.007(8)
C20 0.084(12) 0.076(12) 0.050(10) 0.030(9) 0.006(9) 0.001(10)
C21 0.093(13) 0.068(12) 0.091(15) 0.045(11) 0.022(11) 0.000(10)
C27 0.110(17) 0.120(18) 0.094(17) 0.033(15) -0.009(13) 0.021(14)
C28 0.071(12) 0.087(14) 0.13(2) 0.022(14) 0.017(12) 0.038(10)
C29 0.057(10) 0.067(12) 0.084(13) -0.005(10) -0.005(9) 0.016(9)
Na1 0.106(5) 0.112(6) 0.059(4) 0.034(4) 0.018(4) 0.007(4)
Cl1 0.072(3) 0.058(3) 0.056(3) 0.017(2) 0.008(2) 0.019(2)
O11 0.103(9) 0.117(10) 0.060(8) 0.031(8) -0.019(7) 0.023(8)
Cl2 0.061(2) 0.066(3) 0.065(3) 0.025(2) 0.003(2) 0.026(2)
O12 0.118(10) 0.167(14) 0.070(9) 0.030(9) -0.040(8) 0.065(10)
Cl3 0.081(3) 0.085(4) 0.109(4) 0.031(3) 0.003(3) 0.034(3)

loop_
_atom_type_symbol
_atom_type_description
_atom_type_scat_dispersion_real
_atom_type_scat_dispersion_imag
_atom_type_scat_source
C C 0.0033 0.0016 'International Tables Vol C Tables 4.2.6.8 and 6.1.1.4'
H H 0 0 'International Tables Vol C Tables 4.2.6.8 and 6.1.1.4'
Cl Cl 0.1484 0.1585 'International Tables Vol C Tables 4.2.6.8 and 6.1.1.4'
Co Co 0.3494 0.9721 'International Tables Vol C Tables 4.2.6.8 and 6.1.1.4'
N N 0.0061 0.0033 'International Tables Vol C Tables 4.2.6.8 and 6.1.1.4'
O O 0.0106 0.006 'International Tables Vol C Tables 4.2.6.8 and 6.1.1.4'
Na Na 0.0362 0.0249 'International Tables Vol C Tables 4.2.6.8 and 6.1.1.4'

loop_
_geom_angle_atom_site_label_1
_geom_angle_atom_site_label_2
_geom_angle_atom_site_label_3
_geom_angle
_geom_angle_site_symmetry_1
_geom_angle_site_symmetry_3
_geom_angle_publ_flag
O7 Co1 N1 87.1(4) . . ?
O7 Co1 N3 91.9(4) . . ?
N1 Co1 N3 175.5(4) . . ?
O7 Co1 N4 89.1(4) . . ?
N1 Co1 N4 97.4(4) . . ?
N3 Co1 N4 86.9(4) . . ?
O7 Co1 N5 174.0(4) . . ?
N1 Co1 N5 96.0(4) . . ?
N3 Co1 N5 84.7(4) . . ?
N4 Co1 N5 95.6(4) . . ?
O7 Co1 N2 91.9(4) . . ?
N1 Co1 N2 87.1(4) . . ?
N3 Co1 N2 88.6(4) . . ?
N4 Co1 N2 175.4(5) . . ?
N5 Co1 N2 83.1(4) . . ?
C10 N1 C1 112.4(9) . . ?
C10 N1 Co1 120.3(8) . . ?
C1 N1 Co1 108.4(8) . . ?
C3 N2 C2 114.9(9) . . ?
C3 N2 Co1 110.1(7) . . ?
C2 N2 Co1 107.9(7) . . ?
C6 N3 C5 111.8(9) . . ?
C6 N3 Co1 109.2(8) . . ?
C5 N3 Co1 109.1(7) . . ?
C7 N4 C8 115.7(9) . . ?
C7 N4 Co1 108.2(8) . . ?
C8 N4 Co1 118.6(8) . . ?
C4 N5 Co1 100.4(7) . . ?
C13 N6 C9 115.8(10) . . ?
C17 O1 C20 117.1(11) . . ?
C17 O1 Na1 119.3(8) . . ?
C20 O1 Na1 117.6(8) . . ?
C21 O2 C22 114.4(15) . . ?
C21 O2 Na1 107.5(10) . . ?
C22 O2 Na1 109.9(13) . . ?
C23 O3 C24 116(2) . . ?
C23 O3 Na1 118.9(16) . . ?
C24 O3 Na1 123.9(14) . . ?
C25 O4 C26 141(3) . . ?
C25 O4 Na1 101.1(19) . . ?
C26 O4 Na1 111.8(18) . . ?
C27 O5 C28 111.7(15) . . ?
C27 O5 Na1 117.1(12) . . ?
C28 O5 Na1 107.0(10) . . ?
C18 O6 C29 117.2(11) . . ?
C18 O6 Na1 119.1(8) . . ?
C29 O6 Na1 115.9(8) . . ?
Na1 O8 Na1 180.0(4) 2_445 . ?
N1 C1 C2 106.7(9) . . ?
C1 C2 N2 108.4(10) . . ?
N2 C3 C4 108.9(10) . . ?
N5 C4 C3 104.9(10) . . ?
N5 C4 C5 104.5(10) . . ?
C3 C4 C5 113.0(10) . . ?
N5 C4 C11 114.1(10) . . ?
C3 C4 C11 109.7(11) . . ?
C5 C4 C11 110.5(11) . . ?
C4 C5 N3 108.1(10) . . ?
N3 C6 C7 107.7(10) . . ?
N4 C7 C6 108.2(10) . . ?
C9 C8 N4 113.2(10) . . ?
C8 C9 N6 107.5(10) . . ?
C8 C9 C12 108.5(11) . . ?
N6 C9 C12 114.4(10) . . ?
C8 C9 C10 110.8(10) . . ?
N6 C9 C10 109.2(9) . . ?
C12 C9 C10 106.4(10) . . ?
N1 C10 C9 112.0(9) . . ?
N6 C13 C14 109.6(12) . . ?
C15 C14 C19 118.3(14) . . ?
C15 C14 C13 118.6(14) . . ?
C19 C14 C13 123.0(15) . . ?
C14 C15 C16 121.9(14) . . ?
C17 C16 C15 118.3(15) . . ?
C18 C17 C16 120.9(13) . . ?
C18 C17 O1 115.6(13) . . ?
C16 C17 O1 123.3(14) . . ?
O6 C18 C17 115.8(12) . . ?
O6 C18 C19 124.4(13) . . ?
C17 C18 C19 119.8(13) . . ?
C18 C19 C14 120.7(14) . . ?
O1 C20 C21 108.0(14) . . ?
O2 C21 C20 111.2(13) . . ?
C23 C22 O2 114(2) . . ?
C22 C23 O3 110(3) . . ?
C25 C24 O3 108(2) . . ?
O4 C25 C24 139(3) . . ?
C27 C26 O4 114(3) . . ?
C26 C27 O5 111(2) . . ?
O5 C28 C29 110.7(15) . . ?
O6 C29 C28 107.8(13) . . ?
O9 Na1 O8 153.5(5) . . ?
O9 Na1 O1 104.1(4) . . ?
O8 Na1 O1 100.1(3) . . ?
O9 Na1 O5 88.4(5) . . ?
O8 Na1 O5 88.9(3) . . ?
O1 Na1 O5 120.3(4) . . ?
O9 Na1 O2 96.1(5) . . ?
O8 Na1 O2 85.5(4) . . ?
O1 Na1 O2 62.1(4) . . ?
O5 Na1 O2 174.2(5) . . ?
O9 Na1 O6 99.4(5) . . ?
O8 Na1 O6 102.7(3) . . ?
O1 Na1 O6 57.4(3) . . ?
O5 Na1 O6 63.0(4) . . ?
O2 Na1 O6 119.5(4) . . ?
O9 Na1 O3 81.8(5) . . ?
O8 Na1 O3 75.7(4) . . ?
O1 Na1 O3 123.8(5) . . ?
O5 Na1 O3 115.6(5) . . ?
O2 Na1 O3 61.7(5) . . ?
O6 Na1 O3 178.0(5) . . ?
O9 Na1 O4 87.0(5) . . ?
O8 Na1 O4 69.7(4) . . ?
O1 Na1 O4 168.5(5) . . ?
O5 Na1 O4 55.9(5) . . ?
O2 Na1 O4 120.5(6) . . ?
O6 Na1 O4 118.4(6) . . ?
O3 Na1 O4 60.1(6) . . ?
O31B Cl1 O41 142(3) . . ?
O31B Cl1 O21 54(3) . . ?
O41 Cl1 O21 111.6(14) . . ?
O31B Cl1 O41B 107(4) . . ?
O41 Cl1 O41B 63(2) . . ?
O21 Cl1 O41B 53.7(19) . . ?
O31B Cl1 O31 54(3) . . ?
O41 Cl1 O31 113.8(15) . . ?
O21 Cl1 O31 105.6(11) . . ?
O41B Cl1 O31 148(2) . . ?
O31B Cl1 O11 111(3) . . ?
O41 Cl1 O11 106.9(13) . . ?
O21 Cl1 O11 115.6(10) . . ?
O41B Cl1 O11 108(2) . . ?
O31 Cl1 O11 103.2(10) . . ?
O31B Cl1 O21B 120(3) . . ?
O41 Cl1 O21B 35.5(13) . . ?
O21 Cl1 O21B 128.2(13) . . ?
O41B Cl1 O21B 95(2) . . ?
O31 Cl1 O21B 78.5(14) . . ?
O11 Cl1 O21B 113.3(12) . . ?
O12 Cl2 O22B 107.1(15) . . ?
O12 Cl2 O22 115.6(12) . . ?
O22B Cl2 O22 128.9(18) . . ?
O12 Cl2 O32 116.9(10) . . ?
O22B Cl2 O32 23.7(14) . . ?
O22 Cl2 O32 107.4(13) . . ?
O12 Cl2 O42B 121.5(14) . . ?
O22B Cl2 O42B 114.5(17) . . ?
O22 Cl2 O42B 64.5(15) . . ?
O32 Cl2 O42B 117.9(14) . . ?
O12 Cl2 O42 102.8(12) . . ?
O22B Cl2 O42 94.1(16) . . ?
O22 Cl2 O42 102.2(13) . . ?
O32 Cl2 O42 111.0(11) . . ?
O42B Cl2 O42 37.8(12) . . ?
O12 Cl2 O32B 93.2(16) . . ?
O22B Cl2 O32B 112.3(19) . . ?
O22 Cl2 O32B 41.8(13) . . ?
O32 Cl2 O32B 89.6(15) . . ?
O42B Cl2 O32B 106.3(18) . . ?
O42 Cl2 O32B 143.6(16) . . ?
O13 Cl3 O23 106.7(13) . . ?
O13 Cl3 O33 102.8(15) . . ?
O23 Cl3 O33 111.8(17) . . ?
O13 Cl3 O33B 107.3(18) . . ?
O23 Cl3 O33B 141(2) . . ?
O33 Cl3 O33B 79(2) . . ?
O13 Cl3 O43 113.7(13) . . ?
O23 Cl3 O43 107.9(15) . . ?
O33 Cl3 O43 113.7(16) . . ?
O33B Cl3 O43 39.3(16) . . ?
O13 Cl3 O43B 108(3) . . ?
O23 Cl3 O43B 58(3) . . ?
O33 Cl3 O43B 149(4) . . ?
O33B Cl3 O43B 93(4) . . ?
O43 Cl3 O43B 54(3) . . ?
O13 Cl3 O23B 124.7(19) . . ?
O23 Cl3 O23B 62(2) . . ?
O33 Cl3 O23B 51.1(18) . . ?
O33B Cl3 O23B 111(2) . . ?
O43 Cl3 O23B 121(2) . . ?
O43B Cl3 O23B 108(4) . . ?

loop_
_geom_bond_atom_site_label_1
_geom_bond_atom_site_label_2
_geom_bond_distance
_geom_bond_site_symmetry_2
_geom_bond_publ_flag
Co1 O7 1.896(7) . ?
Co1 N1 1.919(11) . ?
Co1 N3 1.944(10) . ?
Co1 N4 1.951(9) . ?
Co1 N5 1.961(9) . ?
Co1 N2 1.963(9) . ?
N1 C10 1.479(14) . ?
N1 C1 1.484(14) . ?
N2 C3 1.470(15) . ?
N2 C2 1.496(15) . ?
N3 C6 1.505(14) . ?
N3 C5 1.517(15) . ?
N4 C7 1.462(16) . ?
N4 C8 1.486(15) . ?
N5 C4 1.497(15) . ?
N6 C13 1.464(17) . ?
N6 C9 1.485(15) . ?
O1 C17 1.389(15) . ?
O1 C20 1.436(18) . ?
O1 Na1 2.651(12) . ?
O2 C21 1.394(18) . ?
O2 C22 1.47(3) . ?
O2 Na1 2.671(15) . ?
O3 C23 1.37(3) . ?
O3 C24 1.40(2) . ?
O3 Na1 2.683(17) . ?
O4 C25 1.24(3) . ?
O4 C26 1.33(3) . ?
O4 Na1 3.00(2) . ?
O5 C27 1.38(2) . ?
O5 C28 1.38(2) . ?
O5 Na1 2.666(14) . ?
O6 C18 1.356(14) . ?
O6 C29 1.454(17) . ?
O6 Na1 2.675(12) . ?
O8 Na1 2.335(6) 2_445 ?
O8 Na1 2.335(6) . ?
O9 Na1 2.293(13) . ?
C1 C2 1.494(16) . ?
C3 C4 1.515(16) . ?
C4 C5 1.516(16) . ?
C4 C11 1.536(17) . ?
C6 C7 1.507(17) . ?
C8 C9 1.482(18) . ?
C9 C12 1.547(17) . ?
C9 C10 1.550(16) . ?
C13 C14 1.527(19) . ?
C14 C15 1.364(19) . ?
C14 C19 1.386(19) . ?
C15 C16 1.397(19) . ?
C16 C17 1.370(19) . ?
C17 C18 1.368(18) . ?
C18 C19 1.381(17) . ?
C20 C21 1.441(19) . ?
C22 C23 1.37(3) . ?
C24 C25 1.37(3) . ?
C26 C27 1.32(3) . ?
C28 C29 1.48(2) . ?
Cl1 O31B 1.28(8) . ?
Cl1 O41 1.34(3) . ?
Cl1 O21 1.37(2) . ?
Cl1 O41B 1.39(5) . ?
Cl1 O31 1.42(2) . ?
Cl1 O11 1.450(11) . ?
Cl1 O21B 1.46(3) . ?
Cl2 O12 1.389(11) . ?
Cl2 O22B 1.42(3) . ?
Cl2 O22 1.42(2) . ?
Cl2 O32 1.423(19) . ?
Cl2 O42B 1.44(3) . ?
Cl2 O42 1.45(2) . ?
Cl2 O32B 1.47(3) . ?
Cl3 O13 1.37(2) . ?
Cl3 O23 1.40(3) . ?
Cl3 O33 1.41(3) . ?
Cl3 O33B 1.44(4) . ?
Cl3 O43 1.47(3) . ?
Cl3 O43B 1.52(10) . ?
Cl3 O23B 1.53(6) . ?
